data_7247615
loop_
_publ_author_name
'Chen, Yi-Sheng'
'Chiu, Siang-Yu'
'Li, Chia-Ying'
'Chen, Tsun-Ren'
'Chen, Jhy-Der'

_publ_section_title
;
 Ligand effect of cyclometallated iridium(iii) complexes on N-alkylation
 of amines in hydrogen borrowing reactions
;
_journal_issue 45
_journal_name_full 'RSC Advances'
_journal_page_first 31948
_journal_page_last 31961
_journal_paper_doi 10.1039/D3RA07184G
_journal_volume 13
_journal_year 2023
_chemical_formula_sum 'C47 H35 Cl3 Ir N2 O5 P'
_chemical_formula_weight 1037.29
_space_group_crystal_system triclinic
_space_group_IT_number 2
_space_group_name_Hall '-P 1'
_space_group_name_H-M_alt 'P -1'
_atom_sites_solution_hydrogens geom
_audit_creation_method SHELXL-2018/3
_audit_update_record
;
2023-09-30 deposited with the CCDC.	2023-10-24 downloaded from the CCDC.
;
_cell_angle_alpha 85.480(6)
_cell_angle_beta 87.279(6)
_cell_angle_gamma 65.482(6)
_cell_formula_units_Z 2
_cell_length_a 12.499(3)
_cell_length_b 14.154(3)
_cell_length_c 16.193(3)
_cell_measurement_reflns_used 9902
_cell_measurement_temperature 296(2)
_cell_measurement_theta_max 28.29
_cell_measurement_theta_min 2.21
_cell_volume 2598.0(10)
_computing_cell_refinement 'Bruker SAINT'
_computing_data_collection 'Bruker APEX2'
_computing_data_reduction 'Bruker SAINT'
_computing_molecular_graphics 'Bruker SHELXTL'
_computing_publication_material 'Bruker SHELXTL'
_computing_structure_refinement 'SHELXL-2018/3 (Sheldrick, 2018)'
_computing_structure_solution 'SHELXS-97 (Sheldrick 2008)'
_diffrn_ambient_temperature 296(2)
_diffrn_measured_fraction_theta_full 1.000
_diffrn_measured_fraction_theta_max 1.000
_diffrn_measurement_device_type 'Bruker APEX-II CCD'
_diffrn_measurement_method '\f and \w scans'
_diffrn_radiation_type MoK\a
_diffrn_radiation_wavelength 0.71073
_diffrn_reflns_av_R_equivalents 0.0793
_diffrn_reflns_av_unetI/netI 0.0743
_diffrn_reflns_Laue_measured_fraction_full 1.000
_diffrn_reflns_Laue_measured_fraction_max 1.000
_diffrn_reflns_limit_h_max 15
_diffrn_reflns_limit_h_min -15
_diffrn_reflns_limit_k_max 17
_diffrn_reflns_limit_k_min -17
_diffrn_reflns_limit_l_max 19
_diffrn_reflns_limit_l_min -19
_diffrn_reflns_number 35372
_diffrn_reflns_point_group_measured_fraction_full 1.000
_diffrn_reflns_point_group_measured_fraction_max 1.000
_diffrn_reflns_theta_full 25.242
_diffrn_reflns_theta_max 26.000
_diffrn_reflns_theta_min 1.585
_exptl_absorpt_coefficient_mu 2.795
_exptl_absorpt_correction_T_max 0.7457
_exptl_absorpt_correction_T_min 0.4674
_exptl_absorpt_correction_type multi-scan
_exptl_absorpt_process_details 'SADABS V2008/1 (Bruker AXS, 2008)'
_exptl_crystal_colour yellow
_exptl_crystal_density_diffrn 1.326
_exptl_crystal_description block
_exptl_crystal_F_000 1028
_exptl_crystal_size_max 0.500
_exptl_crystal_size_mid 0.500
_exptl_crystal_size_min 0.500
_refine_diff_density_max 1.703
_refine_diff_density_min -1.140
_refine_diff_density_rms 0.117
_refine_ls_extinction_method none
_refine_ls_goodness_of_fit_ref 1.031
_refine_ls_hydrogen_treatment constr
_refine_ls_matrix_type full
_refine_ls_number_parameters 532
_refine_ls_number_reflns 10226
_refine_ls_number_restraints 0
_refine_ls_restrained_S_all 1.031
_refine_ls_R_factor_all 0.0616
_refine_ls_R_factor_gt 0.0419
_refine_ls_shift/su_max 0.000
_refine_ls_shift/su_mean 0.000
_refine_ls_structure_factor_coef Fsqd
_refine_ls_weighting_details 'w=1/[\s^2^(Fo^2^)+(0.0444P)^2^] where P=(Fo^2^+2Fc^2^)/3'
_refine_ls_weighting_scheme calc
_refine_ls_wR_factor_gt 0.0914
_refine_ls_wR_factor_ref 0.0998
_reflns_Friedel_coverage 0.000
_reflns_number_gt 8084
_reflns_number_total 10226
_reflns_threshold_expression 'I > 2\s(I)'
_cod_data_source_file d3ra07184g2.cif
_cod_data_source_block 12707_0m_sq
_cod_depositor_comments
;
The following automatic conversions were performed:

data item '_exptl_absorpt_correction_type' value 'multi_scan' was
changed to 'multi-scan' in accordance with the
/home/data/users/saulius/crontab/automatic-downloads/rss-feeds/RSC/lib/dictionaries/cif_core.dic
dictionary named 'cif_core.dic' version 2.4.2 last updated on
2011-04-26.

Automatic conversion script
Id: cif_fix_values 8170 2020-07-09 18:12:32Z antanas 
;
_cod_original_cell_volume 2597.9(9)
_cod_database_code 7247615
_shelx_shelxl_version_number 2018/3
_shelx_space_group_comment
; 
The symmetry employed for this shelxl refinement is uniquely defined 
by the following loop, which should always be used as a source of 
symmetry information in preference to the above space-group names. 
They are only intended as comments. 
;
_shelx_estimated_absorpt_t_min 0.335
_shelx_estimated_absorpt_t_max 0.335

loop_
_space_group_symop_operation_xyz
'x, y, z'
'-x, -y, -z'

loop_
_atom_site_label
_atom_site_type_symbol
_atom_site_fract_x
_atom_site_fract_y
_atom_site_fract_z
_atom_site_U_iso_or_equiv
_atom_site_adp_type
_atom_site_occupancy
_atom_site_site_symmetry_order
_atom_site_calc_flag
_atom_site_refinement_flags_posn
_atom_site_refinement_flags_adp
_atom_site_refinement_flags_occupancy
_atom_site_disorder_assembly
_atom_site_disorder_group
Ir Ir -0.00061(2) 0.19905(2) 0.22915(2) 0.03074(8) Uani 1 1 d . . . . .
Cl1 Cl 0.07599(11) 0.25241(10) 0.33927(8) 0.0391(3) Uani 1 1 d . . . . .
Cl2 Cl 0.49006(15) 0.00554(16) 0.12309(14) 0.0852(6) Uani 1 1 d . . . . .
Cl3 Cl 0.2126(2) 0.46651(17) 0.08534(13) 0.0925(7) Uani 1 1 d . . . . .
P P -0.19231(11) 0.33770(10) 0.24162(7) 0.0313(3) Uani 1 1 d . . . . .
O1 O 0.0945(3) -0.0768(3) 0.3828(2) 0.0465(10) Uani 1 1 d . . . . .
O2 O -0.0768(3) 0.1732(3) -0.0091(2) 0.0453(9) Uani 1 1 d . . . . .
O3 O -0.2687(6) 0.7823(4) 0.2496(4) 0.105(2) Uani 1 1 d . . . . .
O4 O -0.4900(5) 0.3080(4) -0.0233(3) 0.0854(16) Uani 1 1 d . . . . .
O5 O -0.4317(5) 0.3383(5) 0.5706(3) 0.0933(17) Uani 1 1 d . . . . .
N1 N -0.0148(3) 0.0760(3) 0.3176(2) 0.0332(9) Uani 1 1 d . . . . .
N2 N -0.0537(3) 0.1517(3) 0.1261(2) 0.0280(9) Uani 1 1 d . . . . .
C1 C 0.1704(4) 0.0802(4) 0.2217(3) 0.0260(10) Uani 1 1 d . . . . .
C2 C 0.2637(4) 0.0813(4) 0.1735(3) 0.0402(13) Uani 1 1 d . . . . .
H2A H 0.252249 0.135115 0.133355 0.048 Uiso 1 1 calc R U . . .
C3 C 0.3734(5) 0.0027(5) 0.1850(4) 0.0492(15) Uani 1 1 d . . . . .
C4 C 0.3958(5) -0.0778(5) 0.2441(4) 0.0637(18) Uani 1 1 d . . . . .
H4A H 0.471458 -0.129550 0.250864 0.076 Uiso 1 1 calc R U . . .
C5 C 0.3041(5) -0.0805(4) 0.2932(4) 0.0557(16) Uani 1 1 d . . . . .
H5A H 0.316876 -0.134219 0.333663 0.067 Uiso 1 1 calc R U . . .
C6 C 0.1917(5) -0.0016(4) 0.2815(3) 0.0385(12) Uani 1 1 d . . . . .
C7 C 0.0901(4) 0.0010(4) 0.3281(3) 0.0351(12) Uani 1 1 d . . . . .
C8 C -0.0885(4) 0.0457(4) 0.3704(3) 0.0332(11) Uani 1 1 d . . . . .
C9 C -0.0193(5) -0.0482(4) 0.4105(3) 0.0382(12) Uani 1 1 d . . . . .
C10 C -0.0609(6) -0.1024(5) 0.4682(4) 0.0519(15) Uani 1 1 d . . . . .
H10A H -0.011447 -0.165624 0.494005 0.062 Uiso 1 1 calc R U . . .
C11 C -0.1796(6) -0.0575(5) 0.4853(4) 0.0587(17) Uani 1 1 d . . . . .
H11A H -0.212113 -0.090118 0.524368 0.070 Uiso 1 1 calc R U . . .
C12 C -0.2516(5) 0.0365(5) 0.4446(4) 0.0559(16) Uani 1 1 d . . . . .
H12A H -0.331800 0.064886 0.456944 0.067 Uiso 1 1 calc R U . . .
C13 C -0.2084(5) 0.0888(4) 0.3867(3) 0.0462(14) Uani 1 1 d . . . . .
H13A H -0.258080 0.150933 0.359452 0.055 Uiso 1 1 calc R U . . .
C14 C 0.0418(4) 0.2848(4) 0.1388(3) 0.0346(12) Uani 1 1 d . . . . .
C15 C 0.1038(5) 0.3469(4) 0.1448(4) 0.0469(14) Uani 1 1 d . . . . .
H15A H 0.123239 0.359031 0.196486 0.056 Uiso 1 1 calc R U . . .
C16 C 0.1359(5) 0.3901(5) 0.0734(4) 0.0559(16) Uani 1 1 d . . . . .
C17 C 0.1110(6) 0.3753(5) -0.0047(4) 0.0631(18) Uani 1 1 d . . . . .
H17A H 0.134155 0.405850 -0.050961 0.076 Uiso 1 1 calc R U . . .
C18 C 0.0513(5) 0.3148(5) -0.0134(3) 0.0504(15) Uani 1 1 d . . . . .
H18A H 0.032729 0.303992 -0.065699 0.060 Uiso 1 1 calc R U . . .
C19 C 0.0187(5) 0.2695(4) 0.0576(3) 0.0389(12) Uani 1 1 d . . . . .
C20 C -0.0364(4) 0.1985(4) 0.0576(3) 0.0386(12) Uani 1 1 d . . . . .
C21 C -0.1071(4) 0.0887(4) 0.1065(3) 0.0386(12) Uani 1 1 d . . . . .
C22 C -0.1227(5) 0.1041(4) 0.0214(3) 0.0428(13) Uani 1 1 d . . . . .
C23 C -0.1772(5) 0.0565(5) -0.0209(4) 0.0570(17) Uani 1 1 d . . . . .
H23A H -0.187817 0.067775 -0.077843 0.068 Uiso 1 1 calc R U . . .
C24 C -0.2153(6) -0.0094(5) 0.0269(4) 0.0625(18) Uani 1 1 d . . . . .
H24A H -0.252724 -0.043655 0.001134 0.075 Uiso 1 1 calc R U . . .
C25 C -0.1999(5) -0.0260(5) 0.1109(4) 0.0557(16) Uani 1 1 d . . . . .
H25A H -0.227793 -0.070327 0.140610 0.067 Uiso 1 1 calc R U . . .
C26 C -0.1435(5) 0.0218(4) 0.1527(4) 0.0453(14) Uani 1 1 d . . . . .
H26A H -0.130957 0.009018 0.209398 0.054 Uiso 1 1 calc R U . . .
C27 C -0.2064(5) 0.4732(4) 0.2322(3) 0.0380(12) Uani 1 1 d . . . . .
C28 C -0.1215(6) 0.4974(4) 0.2613(4) 0.0583(17) Uani 1 1 d . . . . .
H28A H -0.050061 0.443988 0.276968 0.070 Uiso 1 1 calc R U . . .
C29 C -0.1382(7) 0.5994(5) 0.2681(4) 0.074(2) Uani 1 1 d . . . . .
H29A H -0.079064 0.613922 0.289018 0.088 Uiso 1 1 calc R U . . .
C30 C -0.2420(7) 0.6786(5) 0.2441(4) 0.0635(19) Uani 1 1 d . . . . .
C31 C -0.3245(7) 0.6561(5) 0.2127(4) 0.066(2) Uani 1 1 d . . . . .
H31A H -0.393198 0.710492 0.193581 0.080 Uiso 1 1 calc R U . . .
C32 C -0.3120(5) 0.5554(4) 0.2073(3) 0.0523(15) Uani 1 1 d . . . . .
H32A H -0.372724 0.542264 0.187425 0.063 Uiso 1 1 calc R U . . .
C33 C -0.2036(11) 0.8107(7) 0.3026(6) 0.137(4) Uani 1 1 d . . . . .
H33A H -0.232070 0.885126 0.299935 0.205 Uiso 1 1 calc R U . . .
H33B H -0.211907 0.785675 0.358334 0.205 Uiso 1 1 calc R U . . .
H33C H -0.122201 0.780785 0.286000 0.205 Uiso 1 1 calc R U . . .
C34 C -0.2884(4) 0.3341(4) 0.1639(3) 0.0341(12) Uani 1 1 d . . . . .
C35 C -0.2982(5) 0.3863(5) 0.0863(3) 0.0475(14) Uani 1 1 d . . . . .
H35A H -0.258492 0.428887 0.075260 0.057 Uiso 1 1 calc R U . . .
C36 C -0.3652(6) 0.3765(5) 0.0256(4) 0.0591(17) Uani 1 1 d . . . . .
H36A H -0.370519 0.412843 -0.025511 0.071 Uiso 1 1 calc R U . . .
C37 C -0.4252(5) 0.3128(5) 0.0396(3) 0.0544(16) Uani 1 1 d . . . . .
C38 C -0.4145(5) 0.2579(4) 0.1142(3) 0.0460(14) Uani 1 1 d . . . . .
H38A H -0.452350 0.213673 0.124449 0.055 Uiso 1 1 calc R U . . .
C39 C -0.3464(5) 0.2692(4) 0.1743(3) 0.0440(14) Uani 1 1 d . . . . .
H39A H -0.339133 0.230875 0.224646 0.053 Uiso 1 1 calc R U . . .
C40 C -0.5448(8) 0.2380(7) -0.0113(5) 0.100(3) Uani 1 1 d . . . . .
H40A H -0.587755 0.241623 -0.059916 0.150 Uiso 1 1 calc R U . . .
H40B H -0.485871 0.168449 -0.001395 0.150 Uiso 1 1 calc R U . . .
H40C H -0.597766 0.256524 0.035481 0.150 Uiso 1 1 calc R U . . .
C41 C -0.2734(4) 0.3434(4) 0.3405(3) 0.0371(12) Uani 1 1 d . . . . .
C42 C -0.3935(5) 0.3765(5) 0.3464(3) 0.0491(15) Uani 1 1 d . . . . .
H42A H -0.438152 0.399643 0.298690 0.059 Uiso 1 1 calc R U . . .
C43 C -0.4494(6) 0.3758(5) 0.4229(4) 0.0608(17) Uani 1 1 d . . . . .
H43A H -0.530432 0.396887 0.425818 0.073 Uiso 1 1 calc R U . . .
C44 C -0.3854(6) 0.3445(5) 0.4932(4) 0.0602(17) Uani 1 1 d . . . . .
C45 C -0.2659(6) 0.3153(6) 0.4885(4) 0.068(2) Uani 1 1 d . . . . .
H45A H -0.222066 0.295973 0.536636 0.081 Uiso 1 1 calc R U . . .
C46 C -0.2118(5) 0.3145(5) 0.4135(3) 0.0547(16) Uani 1 1 d . . . . .
H46A H -0.130771 0.293983 0.411325 0.066 Uiso 1 1 calc R U . . .
C47 C -0.5547(8) 0.3649(8) 0.5782(5) 0.114(3) Uani 1 1 d . . . . .
H47A H -0.575295 0.357233 0.635406 0.171 Uiso 1 1 calc R U . . .
H47B H -0.597443 0.435698 0.557529 0.171 Uiso 1 1 calc R U . . .
H47C H -0.574119 0.319624 0.546728 0.171 Uiso 1 1 calc R U . . .

loop_
_atom_site_aniso_label
_atom_site_aniso_U_11
_atom_site_aniso_U_22
_atom_site_aniso_U_33
_atom_site_aniso_U_23
_atom_site_aniso_U_13
_atom_site_aniso_U_12
Ir 0.03034(12) 0.03256(12) 0.02909(11) 0.00190(7) 0.00101(8) -0.01360(9)
Cl1 0.0420(8) 0.0402(7) 0.0366(7) -0.0005(5) -0.0051(6) -0.0182(6)
Cl2 0.0431(10) 0.0929(14) 0.1079(16) -0.0050(12) 0.0338(10) -0.0203(10)
Cl3 0.1181(18) 0.1016(16) 0.0958(15) 0.0192(12) 0.0004(13) -0.0878(15)
P 0.0326(7) 0.0322(7) 0.0255(6) 0.0032(5) 0.0008(5) -0.0106(6)
O1 0.044(2) 0.034(2) 0.054(2) 0.0148(17) -0.0015(19) -0.0117(18)
O2 0.047(2) 0.056(2) 0.0316(19) -0.0053(17) 0.0027(17) -0.019(2)
O3 0.171(6) 0.039(3) 0.093(4) -0.007(3) -0.003(4) -0.031(3)
O4 0.101(4) 0.114(4) 0.059(3) 0.020(3) -0.043(3) -0.063(4)
O5 0.099(4) 0.128(5) 0.053(3) -0.016(3) 0.040(3) -0.050(4)
N1 0.031(2) 0.041(3) 0.031(2) 0.0032(18) 0.0033(18) -0.020(2)
N2 0.028(2) 0.026(2) 0.023(2) -0.0010(16) 0.0077(16) -0.0050(17)
C1 0.026(3) 0.033(3) 0.024(2) -0.0004(19) -0.0042(19) -0.017(2)
C2 0.030(3) 0.045(3) 0.042(3) -0.004(2) 0.008(2) -0.013(3)
C3 0.034(3) 0.053(4) 0.059(4) -0.010(3) 0.016(3) -0.016(3)
C4 0.040(4) 0.049(4) 0.083(5) 0.002(3) 0.006(3) -0.001(3)
C5 0.042(4) 0.038(3) 0.072(4) 0.009(3) -0.001(3) -0.004(3)
C6 0.038(3) 0.029(3) 0.043(3) 0.002(2) -0.002(2) -0.009(2)
C7 0.034(3) 0.032(3) 0.035(3) 0.000(2) 0.005(2) -0.011(2)
C8 0.038(3) 0.034(3) 0.033(3) 0.002(2) -0.003(2) -0.021(2)
C9 0.037(3) 0.040(3) 0.038(3) 0.006(2) -0.001(2) -0.018(3)
C10 0.059(4) 0.051(4) 0.051(4) 0.017(3) -0.007(3) -0.031(3)
C11 0.068(5) 0.069(4) 0.052(4) 0.019(3) 0.003(3) -0.045(4)
C12 0.048(4) 0.074(4) 0.051(4) 0.010(3) 0.002(3) -0.033(3)
C13 0.042(4) 0.052(4) 0.041(3) 0.011(3) 0.000(3) -0.018(3)
C14 0.026(3) 0.042(3) 0.034(3) -0.002(2) 0.006(2) -0.013(2)
C15 0.051(4) 0.049(3) 0.047(3) 0.012(3) -0.003(3) -0.029(3)
C16 0.053(4) 0.056(4) 0.062(4) 0.010(3) 0.008(3) -0.030(3)
C17 0.071(5) 0.071(5) 0.047(4) 0.016(3) 0.010(3) -0.033(4)
C18 0.057(4) 0.056(4) 0.037(3) 0.006(3) 0.011(3) -0.024(3)
C19 0.035(3) 0.042(3) 0.032(3) -0.005(2) 0.005(2) -0.008(2)
C20 0.035(3) 0.044(3) 0.028(3) -0.007(2) 0.002(2) -0.007(2)
C21 0.031(3) 0.037(3) 0.046(3) -0.009(2) -0.003(2) -0.010(2)
C22 0.034(3) 0.050(3) 0.040(3) -0.009(3) 0.001(2) -0.012(3)
C23 0.051(4) 0.068(4) 0.047(4) -0.019(3) -0.008(3) -0.016(3)
C24 0.055(4) 0.066(4) 0.076(5) -0.031(4) 0.002(4) -0.030(4)
C25 0.057(4) 0.056(4) 0.065(4) -0.016(3) 0.007(3) -0.032(3)
C26 0.045(3) 0.044(3) 0.050(3) -0.007(3) 0.000(3) -0.020(3)
C27 0.048(3) 0.030(3) 0.032(3) -0.001(2) 0.005(2) -0.013(3)
C28 0.068(4) 0.032(3) 0.070(4) 0.007(3) -0.012(3) -0.016(3)
C29 0.094(6) 0.058(5) 0.078(5) -0.005(4) -0.015(4) -0.039(4)
C30 0.096(6) 0.034(4) 0.053(4) -0.003(3) 0.008(4) -0.021(4)
C31 0.083(5) 0.035(4) 0.051(4) -0.001(3) 0.007(4) 0.005(3)
C32 0.056(4) 0.042(3) 0.044(3) 0.001(3) 0.002(3) -0.007(3)
C33 0.236(13) 0.068(6) 0.124(9) -0.004(6) -0.033(9) -0.078(8)
C34 0.027(3) 0.035(3) 0.034(3) 0.003(2) 0.000(2) -0.007(2)
C35 0.046(4) 0.058(4) 0.036(3) 0.009(3) 0.004(3) -0.021(3)
C36 0.068(4) 0.073(5) 0.035(3) 0.016(3) -0.008(3) -0.031(4)
C37 0.053(4) 0.066(4) 0.039(3) 0.003(3) -0.014(3) -0.020(3)
C38 0.045(3) 0.054(4) 0.046(3) 0.004(3) -0.008(3) -0.028(3)
C39 0.051(4) 0.048(3) 0.030(3) 0.006(2) -0.004(2) -0.020(3)
C40 0.111(7) 0.143(8) 0.077(6) 0.000(5) -0.035(5) -0.080(7)
C41 0.037(3) 0.038(3) 0.031(3) 0.000(2) 0.006(2) -0.011(2)
C42 0.039(3) 0.061(4) 0.038(3) -0.001(3) 0.005(3) -0.013(3)
C43 0.048(4) 0.077(5) 0.057(4) -0.012(3) 0.019(3) -0.027(3)
C44 0.078(5) 0.064(4) 0.039(3) -0.011(3) 0.020(3) -0.030(4)
C45 0.062(5) 0.091(5) 0.031(3) -0.001(3) 0.003(3) -0.014(4)
C46 0.043(4) 0.067(4) 0.038(3) 0.000(3) 0.006(3) -0.008(3)
C47 0.119(8) 0.153(9) 0.087(6) -0.040(6) 0.065(6) -0.075(7)

loop_
_atom_type_symbol
_atom_type_description
_atom_type_scat_dispersion_real
_atom_type_scat_dispersion_imag
_atom_type_scat_source
C C 0.0033 0.0016 'International Tables Vol C Tables 4.2.6.8 and 6.1.1.4'
H H 0.0000 0.0000 'International Tables Vol C Tables 4.2.6.8 and 6.1.1.4'
N N 0.0061 0.0033 'International Tables Vol C Tables 4.2.6.8 and 6.1.1.4'
O O 0.0106 0.0060 'International Tables Vol C Tables 4.2.6.8 and 6.1.1.4'
P P 0.1023 0.0942 'International Tables Vol C Tables 4.2.6.8 and 6.1.1.4'
Cl Cl 0.1484 0.1585 'International Tables Vol C Tables 4.2.6.8 and 6.1.1.4'
Ir Ir -1.4442 7.9887 'International Tables Vol C Tables 4.2.6.8 and 6.1.1.4'

loop_
_geom_angle_atom_site_label_1
_geom_angle_atom_site_label_2
_geom_angle_atom_site_label_3
_geom_angle
_geom_angle_site_symmetry_1
_geom_angle_site_symmetry_3
_geom_angle_publ_flag
C14 Ir N2 80.17(17) . . ?
C14 Ir C1 89.94(18) . . ?
N2 Ir C1 92.07(15) . . ?
C14 Ir N1 167.63(17) . . ?
N2 Ir N1 95.63(14) . . ?
C1 Ir N1 78.53(16) . . ?
C14 Ir Cl1 95.67(15) . . ?
N2 Ir Cl1 174.53(10) . . ?
C1 Ir Cl1 84.34(12) . . ?
N1 Ir Cl1 87.71(11) . . ?
C14 Ir P 89.93(14) . . ?
N2 Ir P 90.24(10) . . ?
C1 Ir P 177.63(12) . . ?
N1 Ir P 101.77(11) . . ?
Cl1 Ir P 93.31(5) . . ?
C34 P C41 105.2(2) . . ?
C34 P C27 104.2(2) . . ?
C41 P C27 98.2(2) . . ?
C34 P Ir 110.82(17) . . ?
C41 P Ir 117.81(16) . . ?
C27 P Ir 118.73(18) . . ?
C7 O1 C9 104.6(4) . . ?
C20 O2 C22 105.1(4) . . ?
C30 O3 C33 118.9(7) . . ?
C37 O4 C40 117.3(5) . . ?
C44 O5 C47 118.1(6) . . ?
C7 N1 C8 104.8(4) . . ?
C7 N1 Ir 108.7(3) . . ?
C8 N1 Ir 146.4(3) . . ?
C20 N2 C21 108.0(4) . . ?
C20 N2 Ir 111.9(3) . . ?
C21 N2 Ir 140.0(3) . . ?
C2 C1 C6 118.2(5) . . ?
C2 C1 Ir 127.8(4) . . ?
C6 C1 Ir 113.5(3) . . ?
C3 C2 C1 119.8(5) . . ?
C3 C2 H2A 120.1 . . ?
C1 C2 H2A 120.1 . . ?
C2 C3 C4 122.7(5) . . ?
C2 C3 Cl2 118.9(5) . . ?
C4 C3 Cl2 118.4(5) . . ?
C3 C4 C5 118.6(5) . . ?
C3 C4 H4A 120.7 . . ?
C5 C4 H4A 120.7 . . ?
C4 C5 C6 119.2(5) . . ?
C4 C5 H5A 120.4 . . ?
C6 C5 H5A 120.4 . . ?
C1 C6 C5 121.5(5) . . ?
C1 C6 C7 115.1(4) . . ?
C5 C6 C7 123.4(5) . . ?
N1 C7 O1 114.8(4) . . ?
N1 C7 C6 123.0(4) . . ?
O1 C7 C6 122.1(4) . . ?
C9 C8 C13 118.9(5) . . ?
C9 C8 N1 107.4(4) . . ?
C13 C8 N1 133.7(5) . . ?
O1 C9 C8 108.5(4) . . ?
O1 C9 C10 127.2(5) . . ?
C8 C9 C10 124.3(5) . . ?
C11 C10 C9 116.1(5) . . ?
C11 C10 H10A 121.9 . . ?
C9 C10 H10A 121.9 . . ?
C10 C11 C12 120.6(5) . . ?
C10 C11 H11A 119.7 . . ?
C12 C11 H11A 119.7 . . ?
C13 C12 C11 122.3(6) . . ?
C13 C12 H12A 118.8 . . ?
C11 C12 H12A 118.8 . . ?
C12 C13 C8 117.7(5) . . ?
C12 C13 H13A 121.1 . . ?
C8 C13 H13A 121.1 . . ?
C15 C14 C19 115.7(5) . . ?
C15 C14 Ir 128.8(4) . . ?
C19 C14 Ir 114.9(4) . . ?
C16 C15 C14 119.7(5) . . ?
C16 C15 H15A 120.2 . . ?
C14 C15 H15A 120.2 . . ?
C17 C16 C15 123.5(6) . . ?
C17 C16 Cl3 119.2(5) . . ?
C15 C16 Cl3 117.2(5) . . ?
C18 C17 C16 118.7(5) . . ?
C18 C17 H17A 120.6 . . ?
C16 C17 H17A 120.6 . . ?
C17 C18 C19 119.0(6) . . ?
C17 C18 H18A 120.5 . . ?
C19 C18 H18A 120.5 . . ?
C18 C19 C14 123.3(5) . . ?
C18 C19 C20 125.0(5) . . ?
C14 C19 C20 111.6(4) . . ?
N2 C20 O2 112.5(5) . . ?
N2 C20 C19 121.3(4) . . ?
O2 C20 C19 126.2(5) . . ?
C26 C21 N2 133.4(5) . . ?
C26 C21 C22 120.8(5) . . ?
N2 C21 C22 105.9(5) . . ?
C23 C22 O2 128.6(5) . . ?
C23 C22 C21 122.9(6) . . ?
O2 C22 C21 108.5(5) . . ?
C22 C23 C24 115.6(6) . . ?
C22 C23 H23A 122.2 . . ?
C24 C23 H23A 122.2 . . ?
C25 C24 C23 122.2(6) . . ?
C25 C24 H24A 118.9 . . ?
C23 C24 H24A 118.9 . . ?
C24 C25 C26 121.5(6) . . ?
C24 C25 H25A 119.2 . . ?
C26 C25 H25A 119.2 . . ?
C21 C26 C25 116.9(6) . . ?
C21 C26 H26A 121.5 . . ?
C25 C26 H26A 121.5 . . ?
C28 C27 C32 117.7(5) . . ?
C28 C27 P 120.6(4) . . ?
C32 C27 P 120.9(4) . . ?
C27 C28 C29 121.8(6) . . ?
C27 C28 H28A 119.1 . . ?
C29 C28 H28A 119.1 . . ?
C30 C29 C28 119.7(7) . . ?
C30 C29 H29A 120.2 . . ?
C28 C29 H29A 120.2 . . ?
C31 C30 C29 119.2(6) . . ?
C31 C30 O3 116.3(7) . . ?
C29 C30 O3 124.5(8) . . ?
C30 C31 C32 122.5(6) . . ?
C30 C31 H31A 118.7 . . ?
C32 C31 H31A 118.7 . . ?
C31 C32 C27 119.0(6) . . ?
C31 C32 H32A 120.5 . . ?
C27 C32 H32A 120.5 . . ?
O3 C33 H33A 109.5 . . ?
O3 C33 H33B 109.5 . . ?
H33A C33 H33B 109.5 . . ?
O3 C33 H33C 109.5 . . ?
H33A C33 H33C 109.5 . . ?
H33B C33 H33C 109.5 . . ?
C39 C34 C35 115.7(5) . . ?
C39 C34 P 121.6(4) . . ?
C35 C34 P 122.4(4) . . ?
C36 C35 C34 121.6(5) . . ?
C36 C35 H35A 119.2 . . ?
C34 C35 H35A 119.2 . . ?
C35 C36 C37 120.9(5) . . ?
C35 C36 H36A 119.5 . . ?
C37 C36 H36A 119.5 . . ?
O4 C37 C38 123.7(6) . . ?
O4 C37 C36 117.2(5) . . ?
C38 C37 C36 119.1(5) . . ?
C37 C38 C39 118.8(5) . . ?
C37 C38 H38A 120.6 . . ?
C39 C38 H38A 120.6 . . ?
C38 C39 C34 123.9(5) . . ?
C38 C39 H39A 118.0 . . ?
C34 C39 H39A 118.0 . . ?
O4 C40 H40A 109.5 . . ?
O4 C40 H40B 109.5 . . ?
H40A C40 H40B 109.5 . . ?
O4 C40 H40C 109.5 . . ?
H40A C40 H40C 109.5 . . ?
H40B C40 H40C 109.5 . . ?
C42 C41 C46 117.3(5) . . ?
C42 C41 P 123.7(4) . . ?
C46 C41 P 119.0(4) . . ?
C41 C42 C43 120.9(5) . . ?
C41 C42 H42A 119.5 . . ?
C43 C42 H42A 119.5 . . ?
C44 C43 C42 120.0(6) . . ?
C44 C43 H43A 120.0 . . ?
C42 C43 H43A 120.0 . . ?
C43 C44 O5 124.2(6) . . ?
C43 C44 C45 119.6(6) . . ?
O5 C44 C45 116.1(6) . . ?
C46 C45 C44 120.0(6) . . ?
C46 C45 H45A 120.0 . . ?
C44 C45 H45A 120.0 . . ?
C45 C46 C41 122.0(6) . . ?
C45 C46 H46A 119.0 . . ?
C41 C46 H46A 119.0 . . ?
O5 C47 H47A 109.5 . . ?
O5 C47 H47B 109.5 . . ?
H47A C47 H47B 109.5 . . ?
O5 C47 H47C 109.5 . . ?
H47A C47 H47C 109.5 . . ?
H47B C47 H47C 109.5 . . ?

loop_
_geom_bond_atom_site_label_1
_geom_bond_atom_site_label_2
_geom_bond_distance
_geom_bond_site_symmetry_2
_geom_bond_publ_flag
Ir C14 2.018(5) . ?
Ir N2 2.080(4) . ?
Ir C1 2.106(5) . ?
Ir N1 2.226(4) . ?
Ir Cl1 2.3751(13) . ?
Ir P 2.3972(14) . ?
Cl2 C3 1.742(6) . ?
Cl3 C16 1.743(6) . ?
P C34 1.798(5) . ?
P C41 1.843(5) . ?
P C27 1.846(5) . ?
O1 C7 1.342(6) . ?
O1 C9 1.371(6) . ?
O2 C20 1.347(6) . ?
O2 C22 1.376(7) . ?
O3 C30 1.373(7) . ?
O3 C33 1.397(10) . ?
O4 C37 1.354(7) . ?
O4 C40 1.417(9) . ?
O5 C44 1.367(7) . ?
O5 C47 1.424(9) . ?
N1 C7 1.308(6) . ?
N1 C8 1.400(6) . ?
N2 C20 1.302(6) . ?
N2 C21 1.379(6) . ?
C1 C2 1.377(7) . ?
C1 C6 1.393(6) . ?
C2 C3 1.370(7) . ?
C2 H2A 0.9300 . ?
C3 C4 1.372(8) . ?
C4 C5 1.375(8) . ?
C4 H4A 0.9300 . ?
C5 C6 1.395(7) . ?
C5 H5A 0.9300 . ?
C6 C7 1.435(7) . ?
C8 C9 1.379(7) . ?
C8 C13 1.385(7) . ?
C9 C10 1.379(7) . ?
C10 C11 1.374(8) . ?
C10 H10A 0.9300 . ?
C11 C12 1.392(8) . ?
C11 H11A 0.9300 . ?
C12 C13 1.376(7) . ?
C12 H12A 0.9300 . ?
C13 H13A 0.9300 . ?
C14 C15 1.403(7) . ?
C14 C19 1.412(7) . ?
C15 C16 1.386(8) . ?
C15 H15A 0.9300 . ?
C16 C17 1.368(9) . ?
C17 C18 1.366(8) . ?
C17 H17A 0.9300 . ?
C18 C19 1.398(7) . ?
C18 H18A 0.9300 . ?
C19 C20 1.435(7) . ?
C21 C26 1.369(7) . ?
C21 C22 1.389(7) . ?
C22 C23 1.372(8) . ?
C23 C24 1.384(9) . ?
C23 H23A 0.9300 . ?
C24 C25 1.372(9) . ?
C24 H24A 0.9300 . ?
C25 C26 1.387(7) . ?
C25 H25A 0.9300 . ?
C26 H26A 0.9300 . ?
C27 C28 1.356(8) . ?
C27 C32 1.400(7) . ?
C28 C29 1.382(8) . ?
C28 H28A 0.9300 . ?
C29 C30 1.365(9) . ?
C29 H29A 0.9300 . ?
C30 C31 1.330(9) . ?
C31 C32 1.377(9) . ?
C31 H31A 0.9300 . ?
C32 H32A 0.9300 . ?
C33 H33A 0.9600 . ?
C33 H33B 0.9600 . ?
C33 H33C 0.9600 . ?
C34 C39 1.384(7) . ?
C34 C35 1.390(7) . ?
C35 C36 1.371(8) . ?
C35 H35A 0.9300 . ?
C36 C37 1.393(8) . ?
C36 H36A 0.9300 . ?
C37 C38 1.365(8) . ?
C38 C39 1.383(7) . ?
C38 H38A 0.9300 . ?
C39 H39A 0.9300 . ?
C40 H40A 0.9600 . ?
C40 H40B 0.9600 . ?
C40 H40C 0.9600 . ?
C41 C42 1.376(7) . ?
C41 C46 1.381(7) . ?
C42 C43 1.394(8) . ?
C42 H42A 0.9300 . ?
C43 C44 1.358(9) . ?
C43 H43A 0.9300 . ?
C44 C45 1.374(9) . ?
C45 C46 1.361(8) . ?
C45 H45A 0.9300 . ?
C46 H46A 0.9300 . ?
C47 H47A 0.9600 . ?
C47 H47B 0.9600 . ?
C47 H47C 0.9600 . ?
